data_2105420
loop_
_publ_author_name
'Amberger, E.'
'Rauh, P.A.'

_publ_section_title
;
 Struktur des borreichen Borphosphids
;
_journal_name_full 'Acta Crystallographica B (24,1968-38,1982)'
_journal_page_first 2549
_journal_page_last 2553
_journal_paper_doi 10.1107/S0567740874007576
_journal_volume 30
_journal_year 1974
_chemical_formula_sum 'B12.64 P1.36'
_chemical_name_systematic 'B12 (P1.36 B0.64)'
_space_group_IT_number 166
_symmetry_space_group_name_Hall '-P 3* 2'
_symmetry_space_group_name_H-M 'R -3 m :R'
_cell_angle_alpha 69.5
_cell_angle_beta 69.5
_cell_angle_gamma 69.5
_cell_formula_units_Z 1
_cell_length_a 5.231
_cell_length_b 5.231
_cell_length_c 5.231
_cell_volume 121.285
_citation_journal_id_ASTM ACBCAR
_cod_data_source_file boron0-1_543.cif
_cod_data_source_block B12.64P1.36
_cod_original_cell_volume 121.2848
_cod_original_sg_symbol_Hall '-R 3 2" (-y+z,x+z,-x+y+z)'
_cod_database_code 2105420

loop_
_symmetry_equiv_pos_as_xyz
x,y,z
z,x,y
y,z,x
-y,-x,-z
-z,-y,-x
-x,-z,-y
-x,-y,-z
-z,-x,-y
-y,-z,-x
y,x,z
z,y,x
x,z,y

loop_
_atom_site_label
_atom_site_type_symbol
_atom_site_fract_x
_atom_site_fract_y
_atom_site_fract_z
_atom_site_occupancy
_atom_site_U_iso_or_equiv
B1 B 0.4069 0.4069 0.4069 0.32 0.0
P1 P 0.4069 0.4069 0.4069 0.68 0.0
B2 B 0.8149 0.8149 0.2848 1 0.0
B3 B 0.9874 0.9874 0.6726 1 0.0
